data_7016343
loop_
_publ_author_name
'Lansing, Raymond B.'
'Goldberg, Karen I.'
'Kemp, Richard A.'

_publ_section_title
;
 Unsymmetrical (R)PNP(R') pincer ligands and their group 10 complexes.
;
_journal_issue 35
_journal_name_full 'Dalton transactions (Cambridge, England : 2003)'
_journal_page_first 8950
_journal_page_last 8958
_journal_paper_doi 10.1039/c1dt10265f
_journal_volume 40
_journal_year 2011
_chemical_formula_sum 'C35 H39 Cl N P2 Pt'
_chemical_formula_weight 766.15
_chemical_name_systematic
;
?
;
_space_group_IT_number 14
_symmetry_cell_setting monoclinic
_symmetry_space_group_name_Hall '-P 2ybc'
_symmetry_space_group_name_H-M 'P 1 21/c 1'
_atom_sites_solution_hydrogens geom
_atom_sites_solution_primary direct
_atom_sites_solution_secondary difmap
_audit_creation_method SHELXL-97
_cell_angle_alpha 90.00
_cell_angle_beta 100.733(2)
_cell_angle_gamma 90.00
_cell_formula_units_Z 4
_cell_length_a 9.7018(3)
_cell_length_b 11.5256(4)
_cell_length_c 28.4989(10)
_cell_measurement_reflns_used 9892
_cell_measurement_temperature 183(2)
_cell_measurement_theta_max 28.21
_cell_measurement_theta_min 2.35
_cell_volume 3130.97(18)
_computing_cell_refinement 'Bruker SAINT'
_computing_data_collection 'Bruker APEX2'
_computing_data_reduction 'Bruker SAINT'
_computing_molecular_graphics 'Bruker SHELXTL'
_computing_publication_material 'Bruker SHELXTL'
_computing_structure_refinement 'SHELXL-97 (Sheldrick, 2008)'
_computing_structure_solution 'SHELXS-97 (Sheldrick, 2008)'
_diffrn_ambient_temperature 183(2)
_diffrn_measured_fraction_theta_full 0.988
_diffrn_measured_fraction_theta_max 0.988
_diffrn_measurement_device_type 'Bruker APEX-II CCD'
_diffrn_measurement_method '\f and \w scans'
_diffrn_radiation_monochromator graphite
_diffrn_radiation_source 'fine-focus sealed tube'
_diffrn_radiation_type MoK\a
_diffrn_radiation_wavelength 0.71073
_diffrn_reflns_av_R_equivalents 0.0764
_diffrn_reflns_av_sigmaI/netI 0.0565
_diffrn_reflns_limit_h_max 12
_diffrn_reflns_limit_h_min -12
_diffrn_reflns_limit_k_max 15
_diffrn_reflns_limit_k_min -15
_diffrn_reflns_limit_l_max 38
_diffrn_reflns_limit_l_min -35
_diffrn_reflns_number 47085
_diffrn_reflns_theta_full 28.45
_diffrn_reflns_theta_max 28.45
_diffrn_reflns_theta_min 2.76
_exptl_absorpt_coefficient_mu 4.694
_exptl_absorpt_correction_T_max 0.7724
_exptl_absorpt_correction_T_min 0.4433
_exptl_absorpt_correction_type multi-scan
_exptl_absorpt_process_details Bruker,SADABS
_exptl_crystal_colour orange
_exptl_crystal_density_diffrn 1.625
_exptl_crystal_density_method 'not measured'
_exptl_crystal_description chip
_exptl_crystal_F_000 1524
_exptl_crystal_size_max 0.21
_exptl_crystal_size_mid 0.09
_exptl_crystal_size_min 0.06
_refine_diff_density_max 0.984
_refine_diff_density_min -0.761
_refine_diff_density_rms 0.132
_refine_ls_extinction_method none
_refine_ls_goodness_of_fit_ref 1.024
_refine_ls_hydrogen_treatment noref
_refine_ls_matrix_type full
_refine_ls_number_parameters 367
_refine_ls_number_reflns 7789
_refine_ls_number_restraints 0
_refine_ls_restrained_S_all 1.024
_refine_ls_R_factor_all 0.0501
_refine_ls_R_factor_gt 0.0320
_refine_ls_shift/su_max 0.002
_refine_ls_shift/su_mean 0.000
_refine_ls_structure_factor_coef Fsqd
_refine_ls_weighting_details 'calc w=1/[\s^2^(Fo^2^)+(0.0123P)^2^+3.5346P] where P=(Fo^2^+2Fc^2^)/3'
_refine_ls_weighting_scheme calc
_refine_ls_wR_factor_gt 0.0601
_refine_ls_wR_factor_ref 0.0656
_reflns_number_gt 6167
_reflns_number_total 7789
_reflns_threshold_expression >2sigma(I)
_cod_data_source_file c1dt10265f.txt
_cod_data_source_block rkrl23m
_cod_depositor_comments
;
The following automatic conversions were performed:

'_symmetry_cell_setting' value 'Monoclinic' changed to 'monoclinic'
according to /home/saulius/struct/CIF-dictionaries/cif_core.dic
dictionary named 'cif_core.dic' version 2.4.1 from 2010-06-29.

Automatic conversion script
Id: cif_fix_values 1715 2011-07-08 13:25:40Z adriana 
;
_cod_original_sg_symbol_H-M P2(1)/c
_cod_database_code 7016343

loop_
_symmetry_equiv_pos_as_xyz
'x, y, z'
'-x, y+1/2, -z+1/2'
'-x, -y, -z'
'x, -y-1/2, z-1/2'

loop_
_atom_site_label
_atom_site_type_symbol
_atom_site_fract_x
_atom_site_fract_y
_atom_site_fract_z
_atom_site_U_iso_or_equiv
_atom_site_adp_type
_atom_site_occupancy
_atom_site_symmetry_multiplicity
_atom_site_calc_flag
_atom_site_refinement_flags
Pt1 Pt 0.113243(14) 0.718640(12) 0.128698(5) 0.01785(5) Uani 1 1 d .
Cl1 Cl 0.35329(10) 0.72246(9) 0.13029(4) 0.0340(2) Uani 1 1 d .
P1 P 0.09657(9) 0.52145(8) 0.13260(3) 0.0188(2) Uani 1 1 d .
P2 P 0.08018(10) 0.91247(9) 0.13632(3) 0.0205(2) Uani 1 1 d .
N1 N -0.0969(3) 0.7154(3) 0.12637(10) 0.0189(6) Uani 1 1 d .
C1 C -0.0800(3) 0.5100(3) 0.14371(12) 0.0180(7) Uani 1 1 d .
C2 C -0.1390(4) 0.4071(3) 0.15590(13) 0.0233(8) Uani 1 1 d .
H2 H -0.0880 0.3370 0.1550 0.028 Uiso 1 1 calc R
C3 C -0.2685(4) 0.4023(4) 0.16923(14) 0.0268(9) Uani 1 1 d .
C4 C -0.3366(4) 0.5093(4) 0.17174(13) 0.0266(9) Uani 1 1 d .
H4 H -0.4228 0.5107 0.1830 0.032 Uiso 1 1 calc R
C5 C -0.2830(4) 0.6113(3) 0.15846(13) 0.0227(8) Uani 1 1 d .
H5 H -0.3332 0.6813 0.1605 0.027 Uiso 1 1 calc R
C6 C -0.1561(4) 0.6148(3) 0.14198(12) 0.0196(8) Uani 1 1 d .
C7 C -0.3306(5) 0.2906(4) 0.18296(18) 0.0406(11) Uani 1 1 d .
H7A H -0.2762 0.2251 0.1742 0.061 Uiso 1 1 calc R
H7B H -0.4280 0.2843 0.1661 0.061 Uiso 1 1 calc R
H7C H -0.3279 0.2897 0.2175 0.061 Uiso 1 1 calc R
C8 C -0.1043(4) 0.9210(3) 0.11096(13) 0.0217(8) Uani 1 1 d .
C9 C -0.1745(4) 1.0223(3) 0.09361(13) 0.0266(9) Uani 1 1 d .
H9 H -0.1239 1.0932 0.0953 0.032 Uiso 1 1 calc R
C10 C -0.3164(4) 1.0216(4) 0.07399(14) 0.0309(9) Uani 1 1 d .
C11 C -0.3852(4) 0.9167(4) 0.07315(13) 0.0293(9) Uani 1 1 d .
H11 H -0.4827 0.9141 0.0602 0.035 Uiso 1 1 calc R
C12 C -0.3184(4) 0.8148(3) 0.09034(14) 0.0247(9) Uani 1 1 d .
H12 H -0.3703 0.7445 0.0884 0.030 Uiso 1 1 calc R
C13 C -0.1758(4) 0.8143(3) 0.11043(12) 0.0195(8) Uani 1 1 d .
C14 C -0.3899(5) 1.1312(4) 0.05391(18) 0.0457(12) Uani 1 1 d .
H14A H -0.4103 1.1794 0.0801 0.068 Uiso 1 1 calc R
H14B H -0.4778 1.1111 0.0325 0.068 Uiso 1 1 calc R
H14C H -0.3293 1.1742 0.0361 0.068 Uiso 1 1 calc R
C15 C 0.1089(4) 0.4246(3) 0.08325(13) 0.0217(8) Uani 1 1 d .
C16 C 0.2362(4) 0.3875(4) 0.07493(14) 0.0307(10) Uani 1 1 d .
H16 H 0.3198 0.4085 0.0963 0.037 Uiso 1 1 calc R
C17 C 0.2437(5) 0.3192(4) 0.03526(16) 0.0383(11) Uani 1 1 d .
H17 H 0.3323 0.2929 0.0299 0.046 Uiso 1 1 calc R
C18 C 0.1249(5) 0.2897(4) 0.00403(16) 0.0409(11) Uani 1 1 d .
H18 H 0.1305 0.2420 -0.0227 0.049 Uiso 1 1 calc R
C19 C -0.0013(5) 0.3285(5) 0.01125(17) 0.0542(15) Uani 1 1 d .
H19 H -0.0838 0.3091 -0.0109 0.065 Uiso 1 1 calc R
C20 C -0.0112(5) 0.3960(4) 0.05046(15) 0.0412(12) Uani 1 1 d .
H20 H -0.1003 0.4229 0.0551 0.049 Uiso 1 1 calc R
C21 C 0.2146(4) 0.4612(3) 0.18451(12) 0.0198(8) Uani 1 1 d .
C22 C 0.2469(4) 0.3437(4) 0.18918(14) 0.0260(8) Uani 1 1 d .
H22 H 0.2102 0.2915 0.1642 0.031 Uiso 1 1 calc R
C23 C 0.3325(5) 0.3026(4) 0.23017(15) 0.0327(10) Uani 1 1 d .
H23 H 0.3539 0.2222 0.2331 0.039 Uiso 1 1 calc R
C24 C 0.3867(4) 0.3771(4) 0.26663(14) 0.0333(10) Uani 1 1 d .
H24 H 0.4446 0.3483 0.2948 0.040 Uiso 1 1 calc R
C25 C 0.3567(4) 0.4929(4) 0.26205(15) 0.0360(10) Uani 1 1 d .
H25 H 0.3954 0.5447 0.2870 0.043 Uiso 1 1 calc R
C26 C 0.2705(4) 0.5357(4) 0.22142(14) 0.0321(10) Uani 1 1 d .
H26 H 0.2496 0.6162 0.2188 0.038 Uiso 1 1 calc R
C27 C 0.0938(4) 0.9546(3) 0.19935(13) 0.0272(9) Uani 1 1 d .
H27 H 0.1948 0.9504 0.2150 0.033 Uiso 1 1 calc R
C28 C 0.0128(5) 0.8681(4) 0.22406(14) 0.0375(11) Uani 1 1 d .
H28A H 0.0180 0.8913 0.2574 0.056 Uiso 1 1 calc R
H28B H 0.0538 0.7907 0.2229 0.056 Uiso 1 1 calc R
H28C H -0.0855 0.8666 0.2078 0.056 Uiso 1 1 calc R
C29 C 0.0420(5) 1.0776(4) 0.20580(17) 0.0428(12) Uani 1 1 d .
H29A H -0.0588 1.0823 0.1929 0.064 Uiso 1 1 calc R
H29B H 0.0923 1.1324 0.1888 0.064 Uiso 1 1 calc R
H29C H 0.0593 1.0972 0.2399 0.064 Uiso 1 1 calc R
C30 C 0.1727(4) 1.0203(4) 0.10635(14) 0.0289(9) Uani 1 1 d .
H30 H 0.1195 1.0950 0.1047 0.035 Uiso 1 1 calc R
C31 C 0.1726(5) 0.9794(4) 0.05521(15) 0.0428(12) Uani 1 1 d .
H31A H 0.2164 1.0387 0.0382 0.064 Uiso 1 1 calc R
H31B H 0.0759 0.9664 0.0387 0.064 Uiso 1 1 calc R
H31C H 0.2256 0.9068 0.0560 0.064 Uiso 1 1 calc R
C32 C 0.3202(4) 1.0418(4) 0.13369(17) 0.0397(11) Uani 1 1 d .
H32A H 0.3737 0.9692 0.1361 0.060 Uiso 1 1 calc R
H32B H 0.3159 1.0702 0.1658 0.060 Uiso 1 1 calc R
H32C H 0.3664 1.0999 0.1168 0.060 Uiso 1 1 calc R
C33 C 0.5919(5) 0.4579(4) 0.03880(16) 0.0410(11) Uani 1 1 d .
H33 H 0.6556 0.4286 0.0656 0.049 Uiso 1 1 calc R
C34 C 0.4966(5) 0.5422(4) 0.04483(15) 0.0378(11) Uani 1 1 d .
H34 H 0.4940 0.5715 0.0758 0.045 Uiso 1 1 calc R
C35 C 0.4055(5) 0.5835(4) 0.00607(17) 0.0421(11) Uani 1 1 d .
H35 H 0.3395 0.6417 0.0103 0.050 Uiso 1 1 calc R

loop_
_atom_site_aniso_label
_atom_site_aniso_U_11
_atom_site_aniso_U_22
_atom_site_aniso_U_33
_atom_site_aniso_U_23
_atom_site_aniso_U_13
_atom_site_aniso_U_12
Pt1 0.01521(7) 0.01661(8) 0.02180(7) -0.00150(6) 0.00363(5) 0.00056(6)
Cl1 0.0179(4) 0.0306(6) 0.0549(6) -0.0050(5) 0.0106(4) -0.0005(4)
P1 0.0180(5) 0.0176(5) 0.0206(5) -0.0019(4) 0.0030(4) 0.0017(4)
P2 0.0194(5) 0.0171(5) 0.0249(5) -0.0013(4) 0.0037(4) -0.0004(4)
N1 0.0162(15) 0.0173(15) 0.0227(15) -0.0016(13) 0.0021(12) 0.0021(14)
C1 0.0151(17) 0.021(2) 0.0173(17) -0.0014(14) 0.0020(13) -0.0005(15)
C2 0.0228(19) 0.023(2) 0.0242(19) 0.0017(16) 0.0036(15) 0.0020(17)
C3 0.026(2) 0.027(2) 0.027(2) 0.0034(17) 0.0050(16) -0.0033(18)
C4 0.0183(19) 0.038(3) 0.0242(19) 0.0017(18) 0.0071(15) -0.0005(18)
C5 0.0170(18) 0.021(2) 0.030(2) -0.0019(16) 0.0044(15) 0.0020(16)
C6 0.0193(18) 0.022(2) 0.0175(17) -0.0037(15) 0.0041(14) -0.0007(16)
C7 0.037(3) 0.033(3) 0.055(3) 0.009(2) 0.016(2) -0.008(2)
C8 0.0233(19) 0.0197(19) 0.0217(18) -0.0021(15) 0.0034(15) 0.0032(16)
C9 0.028(2) 0.021(2) 0.030(2) 0.0021(16) 0.0018(17) 0.0025(17)
C10 0.029(2) 0.030(2) 0.034(2) 0.0056(18) 0.0045(18) 0.0093(19)
C11 0.022(2) 0.037(2) 0.029(2) 0.0014(18) 0.0022(16) 0.0057(19)
C12 0.0175(19) 0.026(2) 0.030(2) -0.0009(16) 0.0032(16) -0.0013(16)
C13 0.0180(18) 0.020(2) 0.0207(18) -0.0029(14) 0.0034(14) 0.0025(15)
C14 0.041(3) 0.039(3) 0.055(3) 0.011(2) 0.002(2) 0.016(2)
C15 0.027(2) 0.0177(19) 0.0214(18) -0.0001(15) 0.0075(15) -0.0016(16)
C16 0.025(2) 0.036(3) 0.034(2) -0.0032(19) 0.0109(17) -0.0006(19)
C17 0.038(3) 0.039(3) 0.043(3) -0.006(2) 0.020(2) 0.007(2)
C18 0.055(3) 0.041(3) 0.030(2) -0.015(2) 0.018(2) 0.000(2)
C19 0.041(3) 0.083(4) 0.037(3) -0.032(3) 0.003(2) -0.010(3)
C20 0.028(2) 0.060(3) 0.035(2) -0.021(2) 0.0048(18) 0.002(2)
C21 0.0154(17) 0.021(2) 0.0236(18) 0.0006(15) 0.0039(14) 0.0028(15)
C22 0.029(2) 0.020(2) 0.028(2) 0.0028(17) 0.0045(16) 0.0029(18)
C23 0.038(2) 0.025(2) 0.035(2) 0.0066(18) 0.0062(19) 0.0051(19)
C24 0.031(2) 0.037(3) 0.029(2) 0.0097(19) -0.0019(17) 0.005(2)
C25 0.038(2) 0.036(3) 0.030(2) -0.0078(19) -0.0038(19) 0.004(2)
C26 0.035(2) 0.024(2) 0.034(2) -0.0023(18) -0.0025(18) 0.0053(19)
C27 0.028(2) 0.027(2) 0.026(2) -0.0104(17) 0.0023(16) -0.0020(18)
C28 0.047(3) 0.043(3) 0.025(2) -0.0038(19) 0.0109(19) -0.002(2)
C29 0.051(3) 0.030(3) 0.049(3) -0.014(2) 0.014(2) -0.004(2)
C30 0.026(2) 0.024(2) 0.038(2) 0.0047(18) 0.0094(18) -0.0030(18)
C31 0.044(3) 0.050(3) 0.036(2) 0.013(2) 0.011(2) -0.009(2)
C32 0.032(2) 0.034(3) 0.055(3) -0.002(2) 0.012(2) -0.007(2)
C33 0.035(2) 0.049(3) 0.034(2) 0.011(2) -0.0049(19) -0.002(2)
C34 0.041(3) 0.039(3) 0.032(2) -0.007(2) 0.004(2) -0.015(2)
C35 0.039(3) 0.036(3) 0.051(3) 0.004(2) 0.010(2) 0.007(2)

loop_
_atom_type_symbol
_atom_type_description
_atom_type_scat_dispersion_real
_atom_type_scat_dispersion_imag
_atom_type_scat_source
C C 0.0033 0.0016 'International Tables Vol C Tables 4.2.6.8 and 6.1.1.4'
H H 0.0000 0.0000 'International Tables Vol C Tables 4.2.6.8 and 6.1.1.4'
N N 0.0061 0.0033 'International Tables Vol C Tables 4.2.6.8 and 6.1.1.4'
P P 0.1023 0.0942 'International Tables Vol C Tables 4.2.6.8 and 6.1.1.4'
Cl Cl 0.1484 0.1585 'International Tables Vol C Tables 4.2.6.8 and 6.1.1.4'
Pt Pt -1.7033 8.3905 'International Tables Vol C Tables 4.2.6.8 and 6.1.1.4'

loop_
_geom_angle_atom_site_label_1
_geom_angle_atom_site_label_2
_geom_angle_atom_site_label_3
_geom_angle
_geom_angle_site_symmetry_1
_geom_angle_site_symmetry_3
N1 Pt1 P2 82.07(9) . .
N1 Pt1 P1 84.47(9) . .
P2 Pt1 P1 164.02(3) . .
N1 Pt1 Cl1 179.26(8) . .
P2 Pt1 Cl1 97.96(4) . .
P1 Pt1 Cl1 95.62(4) . .
C1 P1 C15 107.00(17) . .
C1 P1 C21 107.58(16) . .
C15 P1 C21 105.72(17) . .
C1 P1 Pt1 99.20(12) . .
C15 P1 Pt1 123.96(12) . .
C21 P1 Pt1 112.18(13) . .
C8 P2 C30 108.15(18) . .
C8 P2 C27 105.19(17) . .
C30 P2 C27 108.84(19) . .
C8 P2 Pt1 99.33(13) . .
C30 P2 Pt1 122.11(14) . .
C27 P2 Pt1 111.52(13) . .
C13 N1 C6 123.0(3) . .
C13 N1 Pt1 118.8(2) . .
C6 N1 Pt1 118.3(2) . .
C2 C1 C6 120.1(3) . .
C2 C1 P1 123.7(3) . .
C6 C1 P1 116.0(3) . .
C3 C2 C1 122.8(4) . .
C3 C2 H2 118.6 . .
C1 C2 H2 118.6 . .
C2 C3 C4 116.1(4) . .
C2 C3 C7 122.3(4) . .
C4 C3 C7 121.5(4) . .
C5 C4 C3 122.2(4) . .
C5 C4 H4 118.9 . .
C3 C4 H4 118.9 . .
C4 C5 C6 121.5(4) . .
C4 C5 H5 119.2 . .
C6 C5 H5 119.2 . .
C5 C6 N1 124.7(3) . .
C5 C6 C1 116.8(3) . .
N1 C6 C1 118.4(3) . .
C3 C7 H7A 109.5 . .
C3 C7 H7B 109.5 . .
H7A C7 H7B 109.5 . .
C3 C7 H7C 109.5 . .
H7A C7 H7C 109.5 . .
H7B C7 H7C 109.5 . .
C9 C8 C13 121.3(3) . .
C9 C8 P2 124.7(3) . .
C13 C8 P2 114.0(3) . .
C10 C9 C8 121.4(4) . .
C10 C9 H9 119.3 . .
C8 C9 H9 119.3 . .
C11 C10 C9 116.9(4) . .
C11 C10 C14 122.3(4) . .
C9 C10 C14 120.8(4) . .
C10 C11 C12 123.0(4) . .
C10 C11 H11 118.5 . .
C12 C11 H11 118.5 . .
C11 C12 C13 120.7(4) . .
C11 C12 H12 119.6 . .
C13 C12 H12 119.6 . .
C12 C13 N1 125.2(3) . .
C12 C13 C8 116.7(3) . .
N1 C13 C8 117.9(3) . .
C10 C14 H14A 109.5 . .
C10 C14 H14B 109.5 . .
H14A C14 H14B 109.5 . .
C10 C14 H14C 109.5 . .
H14A C14 H14C 109.5 . .
H14B C14 H14C 109.5 . .
C16 C15 C20 118.7(4) . .
C16 C15 P1 121.2(3) . .
C20 C15 P1 119.9(3) . .
C15 C16 C17 120.2(4) . .
C15 C16 H16 119.9 . .
C17 C16 H16 119.9 . .
C18 C17 C16 120.5(4) . .
C18 C17 H17 119.8 . .
C16 C17 H17 119.8 . .
C19 C18 C17 119.8(4) . .
C19 C18 H18 120.1 . .
C17 C18 H18 120.1 . .
C18 C19 C20 120.7(4) . .
C18 C19 H19 119.6 . .
C20 C19 H19 119.6 . .
C19 C20 C15 120.1(4) . .
C19 C20 H20 119.9 . .
C15 C20 H20 119.9 . .
C26 C21 C22 118.7(3) . .
C26 C21 P1 118.4(3) . .
C22 C21 P1 122.8(3) . .
C23 C22 C21 120.2(4) . .
C23 C22 H22 119.9 . .
C21 C22 H22 119.9 . .
C24 C23 C22 120.6(4) . .
C24 C23 H23 119.7 . .
C22 C23 H23 119.7 . .
C25 C24 C23 119.5(4) . .
C25 C24 H24 120.2 . .
C23 C24 H24 120.2 . .
C24 C25 C26 120.8(4) . .
C24 C25 H25 119.6 . .
C26 C25 H25 119.6 . .
C25 C26 C21 120.2(4) . .
C25 C26 H26 119.9 . .
C21 C26 H26 119.9 . .
C28 C27 C29 110.1(3) . .
C28 C27 P2 109.2(3) . .
C29 C27 P2 113.4(3) . .
C28 C27 H27 108.0 . .
C29 C27 H27 108.0 . .
P2 C27 H27 108.0 . .
C27 C28 H28A 109.5 . .
C27 C28 H28B 109.5 . .
H28A C28 H28B 109.5 . .
C27 C28 H28C 109.5 . .
H28A C28 H28C 109.5 . .
H28B C28 H28C 109.5 . .
C27 C29 H29A 109.5 . .
C27 C29 H29B 109.5 . .
H29A C29 H29B 109.5 . .
C27 C29 H29C 109.5 . .
H29A C29 H29C 109.5 . .
H29B C29 H29C 109.5 . .
C32 C30 C31 111.8(3) . .
C32 C30 P2 111.6(3) . .
C31 C30 P2 108.7(3) . .
C32 C30 H30 108.2 . .
C31 C30 H30 108.2 . .
P2 C30 H30 108.2 . .
C30 C31 H31A 109.5 . .
C30 C31 H31B 109.5 . .
H31A C31 H31B 109.5 . .
C30 C31 H31C 109.5 . .
H31A C31 H31C 109.5 . .
H31B C31 H31C 109.5 . .
C30 C32 H32A 109.5 . .
C30 C32 H32B 109.5 . .
H32A C32 H32B 109.5 . .
C30 C32 H32C 109.5 . .
H32A C32 H32C 109.5 . .
H32B C32 H32C 109.5 . .
C35 C33 C34 119.6(4) 3_665 .
C35 C33 H33 120.2 3_665 .
C34 C33 H33 120.2 . .
C35 C34 C33 119.7(4) . .
C35 C34 H34 120.2 . .
C33 C34 H34 120.2 . .
C34 C35 C33 120.8(4) . 3_665
C34 C35 H35 119.6 . .
C33 C35 H35 119.6 3_665 .

loop_
_geom_bond_atom_site_label_1
_geom_bond_atom_site_label_2
_geom_bond_distance
_geom_bond_site_symmetry_2
Pt1 N1 2.028(3) .
Pt1 P2 2.2730(10) .
Pt1 P1 2.2827(10) .
Pt1 Cl1 2.3213(10) .
P1 C1 1.804(3) .
P1 C15 1.817(4) .
P1 C21 1.831(4) .
P2 C8 1.804(4) .
P2 C30 1.835(4) .
P2 C27 1.842(4) .
N1 C13 1.401(5) .
N1 C6 1.403(5) .
C1 C2 1.388(5) .
C1 C6 1.413(5) .
C2 C3 1.380(5) .
C2 H2 0.9500 .
C3 C4 1.407(6) .
C3 C7 1.504(6) .
C4 C5 1.367(5) .
C4 H4 0.9500 .
C5 C6 1.397(5) .
C5 H5 0.9500 .
C7 H7A 0.9800 .
C7 H7B 0.9800 .
C7 H7C 0.9800 .
C8 C9 1.395(5) .
C8 C13 1.410(5) .
C9 C10 1.386(5) .
C9 H9 0.9500 .
C10 C11 1.380(6) .
C10 C14 1.509(6) .
C11 C12 1.386(5) .
C11 H11 0.9500 .
C12 C13 1.395(5) .
C12 H12 0.9500 .
C14 H14A 0.9800 .
C14 H14B 0.9800 .
C14 H14C 0.9800 .
C15 C16 1.369(5) .
C15 C20 1.391(5) .
C16 C17 1.391(6) .
C16 H16 0.9500 .
C17 C18 1.362(6) .
C17 H17 0.9500 .
C18 C19 1.355(6) .
C18 H18 0.9500 .
C19 C20 1.379(6) .
C19 H19 0.9500 .
C20 H20 0.9500 .
C21 C26 1.387(5) .
C21 C22 1.391(5) .
C22 C23 1.384(5) .
C22 H22 0.9500 .
C23 C24 1.375(6) .
C23 H23 0.9500 .
C24 C25 1.367(6) .
C24 H24 0.9500 .
C25 C26 1.387(5) .
C25 H25 0.9500 .
C26 H26 0.9500 .
C27 C28 1.521(6) .
C27 C29 1.527(6) .
C27 H27 1.0000 .
C28 H28A 0.9800 .
C28 H28B 0.9800 .
C28 H28C 0.9800 .
C29 H29A 0.9800 .
C29 H29B 0.9800 .
C29 H29C 0.9800 .
C30 C32 1.517(6) .
C30 C31 1.532(6) .
C30 H30 1.0000 .
C31 H31A 0.9800 .
C31 H31B 0.9800 .
C31 H31C 0.9800 .
C32 H32A 0.9800 .
C32 H32B 0.9800 .
C32 H32C 0.9800 .
C33 C35 1.370(6) 3_665
C33 C34 1.374(6) .
C33 H33 0.9500 .
C34 C35 1.366(6) .
C34 H34 0.9500 .
C35 C33 1.370(6) 3_665
C35 H35 0.9500 .
